data_1541729
loop_
_publ_author_name
'Cohen-Addad, C.'

_publ_section_title
;
 Etude structurale des hydroxystannates Ca Sn (O H)6 et Zn Sn (O H)6 par
 diffraction neutronique, absorption infrarouge et resonance magnetique
 nucleaire
;
_journal_name_full
;
Bulletin de la Societe Francaise de Mineralogie et de Cristallographie 
(72,1949-100,1977)
;
_journal_page_first 315
_journal_page_last 324
_journal_volume 91
_journal_year 1968
_chemical_formula_sum 'Ca D5.45 H0.55 O6 Sn'
_chemical_name_systematic 'Ca Sn (O D)5.45 (O H).55'
_space_group_IT_number 201
_symmetry_space_group_name_Hall '-P 2ab 2bc 3'
_symmetry_space_group_name_H-M 'P n -3 :2'
_cell_angle_alpha 90
_cell_angle_beta 90
_cell_angle_gamma 90
_cell_formula_units_Z 4
_cell_length_a 8.15
_cell_length_b 8.15
_cell_length_c 8.15
_cell_volume 541.343
_citation_journal_id_ASTM BUFCAE
_cod_data_source_file Cohen-Addad_BUFCAE_1968_67.cif
_cod_data_source_block H0.55D5.45Ca1O6Sn1
_cod_original_cell_volume 541.3433
_cod_original_formula_sum 'H0.55 D5.45 Ca1 O6 Sn1'
_cod_database_code 1541729

loop_
_symmetry_equiv_pos_as_xyz
x,y,z
-x+1/2,-y+1/2,z
x,-y+1/2,-z+1/2
-x+1/2,y,-z+1/2
z,x,y
-z+1/2,-x+1/2,y
z,-x+1/2,-y+1/2
-z+1/2,x,-y+1/2
y,z,x
y,-z+1/2,-x+1/2
-y+1/2,z,-x+1/2
-y+1/2,-z+1/2,x
-x,-y,-z
x-1/2,y-1/2,-z
-x,y-1/2,z-1/2
x-1/2,-y,z-1/2
-z,-x,-y
z-1/2,x-1/2,-y
-z,x-1/2,y-1/2
z-1/2,-x,y-1/2
-y,-z,-x
-y,z-1/2,x-1/2
y-1/2,-z,x-1/2
y-1/2,z-1/2,-x

loop_
_atom_site_label
_atom_site_type_symbol
_atom_site_fract_x
_atom_site_fract_y
_atom_site_fract_z
_atom_site_occupancy
_atom_site_U_iso_or_equiv
Sn1 Sn+4 0.5 0.5 0.5 1 0.0
O1 O-2 -0.073 0.08 0.272 1 0.0
D2 D+1 -0.208 0.078 0.255 0.4542 0.0
Ca1 Ca+2 0 0 0 1 0.0
D1 D+1 -0.076 0.222 0.285 0.4542 0.0
H2 H+1 -0.208 0.078 0.255 0.0458 0.0
H1 H+1 -0.076 0.222 0.285 0.0458 0.0
